data_2215542
loop_
_publ_author_name
'Wan, Rong'
'Han, Feng'
'Zhang, Jin-jun'
'Yin, Li-he'
'Wang, Jin-tang'

_publ_section_title
;(<i>S</i>)-Diethyl
 {(4-fluorophenyl)[5-(4-methoxyphenyl)-1,3,4-thiadiazol-2-ylamino]methyl}phosphonate
;
_journal_coeditor_code HK2321
_journal_issue 10
_journal_name_full 'Acta Crystallographica Section E'
_journal_page_first o4158
_journal_page_last o4158
_journal_paper_doi 10.1107/S1600536807046521
_journal_volume 63
_journal_year 2007
_chemical_formula_iupac 'C20 H23 F N3 O4 P S'
_chemical_formula_moiety 'C20 H23 F N3 O4 P S'
_chemical_formula_sum 'C20 H23 F N3 O4 P S'
_chemical_formula_weight 451.44
_chemical_melting_point 465
_chemical_name_systematic
;
(S)-Diethyl {(4-fluorophenyl)[5-(4-methoxyphenyl)-1,3,4-thiadiazol-2-
ylamino]methyl}phosphonate
;
_space_group_IT_number 2
_symmetry_cell_setting triclinic
_symmetry_space_group_name_Hall '-P 1'
_symmetry_space_group_name_H-M 'P -1'
_atom_sites_solution_hydrogens geom
_atom_sites_solution_primary direct
_atom_sites_solution_secondary difmap
_audit_creation_method SHELXL-97
_cell_angle_alpha 110.44(3)
_cell_angle_beta 98.80(3)
_cell_angle_gamma 100.58(3)
_cell_formula_units_Z 2
_cell_length_a 9.4140(19)
_cell_length_b 10.227(2)
_cell_length_c 12.923(3)
_cell_measurement_reflns_used 25
_cell_measurement_temperature 298(2)
_cell_measurement_theta_max 13
_cell_measurement_theta_min 10
_cell_volume 1113.7(5)
_computing_cell_refinement 'CAD-4 Software (Enraf--Nonius, 1989)'
_computing_data_collection 'CAD-4 Software (Enraf--Nonius, 1989)'
_computing_data_reduction 'XCAD4 (Harms & Wocadlo, 1995)'
_computing_molecular_graphics 'SHELXTL (Siemens, 1996)'
_computing_publication_material 'SHELXTL (Siemens, 1996)'
_computing_structure_refinement 'SHELXL97 (Sheldrick, 1997)'
_computing_structure_solution 'SHELXS97 (Sheldrick, 1997)'
_diffrn_ambient_temperature 298(2)
_diffrn_measured_fraction_theta_full 1.000
_diffrn_measured_fraction_theta_max 1.000
_diffrn_measurement_device_type 'Enraf--Nonius CAD-4'
_diffrn_measurement_method \w/2\q
_diffrn_radiation_monochromator graphite
_diffrn_radiation_source 'fine-focus sealed tube'
_diffrn_radiation_type MoK\a
_diffrn_radiation_wavelength 0.71073
_diffrn_reflns_av_R_equivalents 0.0187
_diffrn_reflns_av_sigmaI/netI 0.0280
_diffrn_reflns_limit_h_max 11
_diffrn_reflns_limit_h_min -11
_diffrn_reflns_limit_k_max 11
_diffrn_reflns_limit_k_min -12
_diffrn_reflns_limit_l_max 15
_diffrn_reflns_limit_l_min 0
_diffrn_reflns_number 4656
_diffrn_reflns_theta_full 25.98
_diffrn_reflns_theta_max 25.98
_diffrn_reflns_theta_min 1.73
_diffrn_standards_decay_% 0
_diffrn_standards_interval_time 120
_diffrn_standards_number 3
_exptl_absorpt_coefficient_mu 0.256
_exptl_absorpt_correction_T_max 0.9505
_exptl_absorpt_correction_T_min 0.9271
_exptl_absorpt_correction_type psi-scan
_exptl_absorpt_process_details '(North <i>et al.</i>,  1968)'
_exptl_crystal_colour colorless
_exptl_crystal_density_diffrn 1.346
_exptl_crystal_density_method 'not measured'
_exptl_crystal_description block
_exptl_crystal_F_000 472
_exptl_crystal_size_max 0.30
_exptl_crystal_size_mid 0.20
_exptl_crystal_size_min 0.20
_refine_diff_density_max 0.359
_refine_diff_density_min -0.316
_refine_ls_extinction_method none
_refine_ls_goodness_of_fit_ref 0.823
_refine_ls_hydrogen_treatment constr
_refine_ls_matrix_type full
_refine_ls_number_parameters 295
_refine_ls_number_reflns 4374
_refine_ls_number_restraints 4
_refine_ls_restrained_S_all 0.828
_refine_ls_R_factor_all 0.0701
_refine_ls_R_factor_gt 0.0497
_refine_ls_shift/su_max 0.000
_refine_ls_shift/su_mean 0.000
_refine_ls_structure_factor_coef Fsqd
_refine_ls_weighting_details 'calc w=1/[\s^2^(Fo^2^)+(0.088P)^2^+2.5493P] where P=(Fo^2^+2Fc^2^)/3'
_refine_ls_weighting_scheme calc
_refine_ls_wR_factor_gt 0.1257
_refine_ls_wR_factor_ref 0.1568
_reflns_number_gt 3276
_reflns_number_total 4374
_reflns_threshold_expression I>2\s(I)
_cod_data_source_file hk2321.cif
_cod_data_source_block I
_cod_database_code 2215542
_cod_database_fobs_code 2215542

loop_
_symmetry_equiv_pos_as_xyz
'x, y, z'
'-x, -y, -z'

loop_
_atom_site_type_symbol
_atom_site_label
_atom_site_fract_x
_atom_site_fract_y
_atom_site_fract_z
_atom_site_U_iso_or_equiv
_atom_site_adp_type
_atom_site_calc_flag
_atom_site_refinement_flags
_atom_site_occupancy
_atom_site_disorder_assembly
_atom_site_disorder_group
P P 0.43635(9) 0.67087(8) -0.10499(7) 0.0491(2) Uani d . 1 . .
S S 0.87296(9) 0.75456(8) 0.24611(7) 0.0517(2) Uani d . 1 . .
F F 0.9354(3) 0.4665(3) -0.3671(2) 0.1057(9) Uani d . 1 . .
N N1 0.6691(3) 0.7228(3) 0.0607(2) 0.0522(6) Uani d . 1 . .
H H1 0.6079 0.6613 0.0747 0.063 Uiso calc R 1 . .
N N2 0.8756(3) 0.9250(3) 0.1405(2) 0.0606(7) Uani d . 1 . .
N N3 0.9991(3) 0.9880(3) 0.2313(2) 0.0616(7) Uani d . 1 . .
O O1 0.3723(3) 0.7941(3) -0.0351(2) 0.0662(6) Uani d . 1 A .
O O2 0.4072(3) 0.6740(2) -0.22638(19) 0.0637(6) Uani d . 1 A .
O O3 0.3799(2) 0.5289(2) -0.1037(2) 0.0634(6) Uani d . 1 A .
O O4 1.4759(3) 1.0977(3) 0.6845(2) 0.0969(10) Uani d . 1 . .
C C1 0.1394(13) 0.7103(15) 0.0092(13) 0.100(4) Uani d P 0.66(2) A 1
H H1A 0.1483 0.6129 -0.0121 0.150 Uiso calc PR 0.66(2) A 1
H H1B 0.0362 0.7101 -0.0028 0.150 Uiso calc PR 0.66(2) A 1
H H1C 0.1875 0.7645 0.0880 0.150 Uiso calc PR 0.66(2) A 1
C C1' 0.146(4) 0.794(6) 0.024(3) 0.102(17) Uani d P 0.34(2) A 2
H H1A' 0.1728 0.7332 0.0620 0.153 Uiso calc PR 0.34(2) A 2
H H1B' 0.0400 0.7665 -0.0049 0.153 Uiso calc PR 0.34(2) A 2
H H1C' 0.1771 0.8926 0.0761 0.153 Uiso calc PR 0.34(2) A 2
C C2 0.2111(4) 0.7775(5) -0.0612(4) 0.0870(13) Uani d . 1 . .
H H2A 0.1692 0.7176 -0.1410 0.104 Uiso calc R 1 A 1
H H2B 0.1914 0.8713 -0.0466 0.104 Uiso calc R 1 A 1
C C3 0.287(3) 0.5362(15) -0.4207(9) 0.121(8) Uani d P 0.66(2) A 1
H H3A 0.1913 0.5461 -0.4063 0.160 Uiso calc PR 0.66(2) A 1
H H3B 0.2747 0.4448 -0.4812 0.160 Uiso calc PR 0.66(2) A 1
H H3C 0.3300 0.6126 -0.4421 0.160 Uiso calc PR 0.66(2) A 1
C C3' 0.3900(4) 0.5599(19) -0.4201(13) 0.100(8) Uani d P 0.34(2) A 2
H H3A' 0.3191 0.4835 -0.4836 0.150 Uiso calc PR 0.34(2) A 2
H H3B' 0.4887 0.5582 -0.4299 0.150 Uiso calc PR 0.34(2) A 2
H H3C' 0.3724 0.6510 -0.4156 0.150 Uiso calc PR 0.34(2) A 2
C C4 0.3732(8) 0.5430(6) -0.3294(4) 0.098(2) Uani d . 1 . .
H H4A 0.4667 0.5280 -0.3475 0.118 Uiso calc R 1 A 1
H H4B 0.3287 0.4625 -0.3116 0.118 Uiso calc R 1 A 1
C C5 0.6343(3) 0.7417(3) -0.0464(3) 0.0478(7) Uani d . 1 A .
H H5A 0.6603 0.8452 -0.0307 0.057 Uiso calc R 1 . .
C C6 0.7176(3) 0.6676(3) -0.1318(3) 0.0508(7) Uani d . 1 . .
C C7 0.7093(4) 0.5201(4) -0.1631(3) 0.0686(10) Uani d . 1 . .
H H7A 0.6543 0.4677 -0.1300 0.082 Uiso calc R 1 . .
C C8 0.7820(5) 0.4521(4) -0.2427(4) 0.0788(11) Uani d . 1 . .
H H8A 0.7770 0.3543 -0.2638 0.095 Uiso calc R 1 . .
C C9 0.8619(4) 0.5325(4) -0.2896(3) 0.0707(10) Uani d . 1 . .
C C10 0.8720(4) 0.6766(4) -0.2615(3) 0.0625(9) Uani d . 1 . .
H H10A 0.9266 0.7281 -0.2954 0.075 Uiso calc R 1 . .
C C11 0.7994(3) 0.7430(3) -0.1818(3) 0.0530(8) Uani d . 1 . .
H H11A 0.8057 0.8410 -0.1613 0.064 Uiso calc R 1 . .
C C12 0.7997(3) 0.8036(3) 0.1388(3) 0.0476(7) Uani d . 1 . .
C C13 1.0132(3) 0.9141(3) 0.2943(3) 0.0495(7) Uani d . 1 . .
C C14 1.1326(3) 0.9586(3) 0.3959(3) 0.0520(7) Uani d . 1 . .
C C15 1.2501(4) 1.0796(4) 0.4250(3) 0.0669(9) Uani d . 1 . .
H H15A 1.2531 1.1326 0.3794 0.080 Uiso calc R 1 . .
C C16 1.3619(4) 1.1212(4) 0.5212(3) 0.0740(11) Uani d . 1 . .
H H16A 1.4403 1.2015 0.5391 0.089 Uiso calc R 1 . .
C C17 1.3596(4) 1.0462(4) 0.5914(3) 0.0668(10) Uani d . 1 . .
C C18 1.2444(4) 0.9278(4) 0.5645(3) 0.0672(9) Uani d . 1 . .
H H18A 1.2419 0.8754 0.6105 0.081 Uiso calc R 1 . .
C C19 1.1308(4) 0.8862(4) 0.4678(3) 0.0598(8) Uani d . 1 . .
H H19A 1.0515 0.8072 0.4513 0.072 Uiso calc R 1 . .
C C20 1.4839(6) 1.0152(6) 0.7528(4) 0.1139(18) Uani d . 1 . .
H H20A 1.5718 1.0605 0.8136 0.171 Uiso calc R 1 . .
H H20B 1.4877 0.9196 0.7071 0.171 Uiso calc R 1 . .
H H20C 1.3977 1.0099 0.7839 0.171 Uiso calc R 1 . .

loop_
_atom_site_aniso_label
_atom_site_aniso_U_11
_atom_site_aniso_U_22
_atom_site_aniso_U_33
_atom_site_aniso_U_12
_atom_site_aniso_U_13
_atom_site_aniso_U_23
P 0.0473(4) 0.0461(4) 0.0491(4) 0.0022(3) 0.0015(3) 0.0215(4)
S 0.0508(4) 0.0441(4) 0.0535(4) -0.0007(3) 0.0014(3) 0.0218(3)
F 0.123(2) 0.0909(18) 0.122(2) 0.0464(16) 0.0713(18) 0.0367(16)
N1 0.0445(14) 0.0525(15) 0.0548(15) -0.0055(11) 0.0002(11) 0.0289(12)
N2 0.0568(16) 0.0501(15) 0.0670(18) -0.0068(12) -0.0027(13) 0.0308(14)
N3 0.0562(16) 0.0511(15) 0.0636(17) -0.0086(12) -0.0024(13) 0.0239(14)
O1 0.0536(13) 0.0646(15) 0.0669(15) 0.0127(11) 0.0055(11) 0.0145(12)
O2 0.0720(15) 0.0640(14) 0.0497(13) 0.0073(12) 0.0020(11) 0.0256(11)
O3 0.0551(13) 0.0545(13) 0.0754(16) -0.0040(10) -0.0006(11) 0.0347(12)
O4 0.091(2) 0.091(2) 0.0657(17) 0.0096(16) -0.0207(15) 0.0022(15)
C1 0.055(5) 0.146(10) 0.117(8) 0.029(5) 0.035(5) 0.064(8)
C1' 0.081(19) 0.142(5) 0.073(13) 0.014(3) 0.035(12) 0.034(2)
C2 0.060(2) 0.101(3) 0.104(4) 0.031(2) 0.007(2) 0.044(3)
C3 0.156(18) 0.125(11) 0.084(6) 0.076(12) -0.050(8) -0.003(6)
C3' 0.131(18) 0.108(12) 0.047(8) 0.014(11) 0.016(9) 0.025(7)
C4 0.148(7) 0.085(4) 0.054(3) -0.011(4) 0.004(4) 0.015(3)
C5 0.0490(16) 0.0401(15) 0.0526(17) 0.0018(12) 0.0042(13) 0.0241(13)
C6 0.0454(16) 0.0452(16) 0.0588(19) 0.0020(13) 0.0072(14) 0.0237(14)
C7 0.072(2) 0.056(2) 0.093(3) 0.0159(17) 0.030(2) 0.043(2)
C8 0.089(3) 0.053(2) 0.104(3) 0.023(2) 0.035(2) 0.034(2)
C9 0.073(2) 0.068(2) 0.073(2) 0.0220(19) 0.025(2) 0.025(2)
C10 0.060(2) 0.062(2) 0.066(2) 0.0053(16) 0.0163(17) 0.0299(18)
C11 0.0545(18) 0.0470(17) 0.0529(18) 0.0030(14) 0.0046(14) 0.0222(14)
C12 0.0454(16) 0.0430(16) 0.0502(17) 0.0039(12) 0.0086(13) 0.0182(13)
C13 0.0479(17) 0.0423(16) 0.0495(17) 0.0039(13) 0.0095(13) 0.0123(13)
C14 0.0497(17) 0.0442(16) 0.0496(17) 0.0072(13) 0.0085(14) 0.0072(14)
C15 0.057(2) 0.060(2) 0.067(2) -0.0039(16) 0.0013(17) 0.0204(17)
C16 0.061(2) 0.060(2) 0.073(2) -0.0026(17) -0.0052(18) 0.0110(19)
C17 0.068(2) 0.062(2) 0.0485(19) 0.0188(18) -0.0030(16) 0.0008(16)
C18 0.074(2) 0.065(2) 0.055(2) 0.0168(18) 0.0063(17) 0.0177(17)
C19 0.060(2) 0.0509(18) 0.058(2) 0.0088(15) 0.0048(16) 0.0160(16)
C20 0.128(4) 0.126(4) 0.063(3) 0.043(3) -0.020(3) 0.020(3)

loop_
_atom_type_symbol
_atom_type_description
_atom_type_scat_dispersion_real
_atom_type_scat_dispersion_imag
_atom_type_scat_source
C C 0.0033 0.0016 'International Tables Vol C Tables 4.2.6.8 and 6.1.1.4'
H H 0.0000 0.0000 'International Tables Vol C Tables 4.2.6.8 and 6.1.1.4'
N N 0.0061 0.0033 'International Tables Vol C Tables 4.2.6.8 and 6.1.1.4'
O O 0.0106 0.0060 'International Tables Vol C Tables 4.2.6.8 and 6.1.1.4'
F F 0.0171 0.0103 'International Tables Vol C Tables 4.2.6.8 and 6.1.1.4'
P P 0.1023 0.0942 'International Tables Vol C Tables 4.2.6.8 and 6.1.1.4'
S S 0.1246 0.1234 'International Tables Vol C Tables 4.2.6.8 and 6.1.1.4'

loop_
_geom_angle_atom_site_label_1
_geom_angle_atom_site_label_2
_geom_angle_atom_site_label_3
_geom_angle
C2 C1 H1A 109.5
C2 C1 H1B 109.5
C2 C1 H1C 109.5
C2 C1' H1A' 109.5
C2 C1' H1B' 109.5
H1A' C1' H1B' 109.5
C2 C1' H1C' 109.5
H1A' C1' H1C' 109.5
H1B' C1' H1C' 109.5
C1' C2 O1 116.8(13)
O1 C2 C1 110.7(6)
C1' C2 H2A 128.0
O1 C2 H2A 109.5
C1 C2 H2A 109.5
C1' C2 H2B 78.1
O1 C2 H2B 109.5
C1 C2 H2B 109.5
H2A C2 H2B 108.1
C4 C3 H3A 109.5
C4 C3 H3B 109.5
C4 C3 H3C 109.5
C4 C3' H3A' 109.5
C4 C3' H3B' 111.0
H3A' C3' H3B' 109.5
C4 C3' H3C' 109.5
H3A' C3' H3C' 109.5
H3B' C3' H3C' 109.5
C3' C4 O2 116.7(10)
C3 C4 O2 118.7(7)
C3' C4 H4A 67.0
C3 C4 H4A 107.6
O2 C4 H4A 107.6
C3' C4 H4B 135.0
C3 C4 H4B 107.6
O2 C4 H4B 107.6
H4A C4 H4B 107.1
N1 C5 C6 113.1(2)
N1 C5 P 107.85(19)
C6 C5 P 109.9(2)
N1 C5 H5A 108.6
C6 C5 H5A 108.6
P C5 H5A 108.6
C11 C6 C7 118.8(3)
C11 C6 C5 120.6(3)
C7 C6 C5 120.6(3)
C8 C7 C6 120.5(3)
C8 C7 H7A 119.7
C6 C7 H7A 119.7
C9 C8 C7 118.1(3)
C9 C8 H8A 120.9
C7 C8 H8A 120.9
F C9 C10 118.7(3)
F C9 C8 118.4(4)
C10 C9 C8 122.9(4)
C9 C10 C11 118.3(3)
C9 C10 H10A 120.9
C11 C10 H10A 120.9
C10 C11 C6 121.3(3)
C10 C11 H11A 119.4
C6 C11 H11A 119.4
N2 C12 N1 123.2(3)
N2 C12 S 114.8(2)
N1 C12 S 122.0(2)
N3 C13 C14 124.2(3)
N3 C13 S 113.0(2)
C14 C13 S 122.8(2)
C19 C14 C15 117.7(3)
C19 C14 C13 121.5(3)
C15 C14 C13 120.7(3)
C16 C15 C14 120.3(4)
C16 C15 H15A 119.9
C14 C15 H15A 119.9
C15 C16 C17 121.3(3)
C15 C16 H16A 119.4
C17 C16 H16A 119.4
O4 C17 C18 124.7(4)
O4 C17 C16 116.1(4)
C18 C17 C16 119.2(3)
C17 C18 C19 119.7(4)
C17 C18 H18A 120.2
C19 C18 H18A 120.2
C14 C19 C18 121.8(3)
C14 C19 H19A 119.1
C18 C19 H19A 119.1
O4 C20 H20A 109.5
O4 C20 H20B 109.5
H20A C20 H20B 109.5
O4 C20 H20C 109.5
H20A C20 H20C 109.5
H20B C20 H20C 109.5
C12 N1 C5 119.7(2)
C12 N1 H1 120.1
C5 N1 H1 120.1
C12 N2 N3 111.4(3)
C13 N3 N2 113.8(2)
C2 O1 P 119.1(3)
C4 O2 P 122.2(3)
C17 O4 C20 117.4(4)
O3 P O1 116.31(15)
O3 P O2 113.80(14)
O1 P O2 103.59(14)
O3 P C5 112.94(14)
O1 P C5 102.91(14)
O2 P C5 106.07(14)
C12 S C13 87.04(15)

loop_
_geom_bond_atom_site_label_1
_geom_bond_atom_site_label_2
_geom_bond_distance
C1 C2 1.487(13)
C1 H1A 0.9600
C1 H1B 0.9600
C1 H1C 0.9600
C1' C2 1.31(3)
C1' H1A' 0.9600
C1' H1B' 0.9600
C1' H1C' 0.9600
C2 O1 1.468(4)
C2 H2A 0.9700
C2 H2B 0.9700
C3 C4 1.299(10)
C3 H3A 0.9600
C3 H3B 0.9600
C3 H3C 0.9600
C3' C4 1.269(14)
C3' H3A' 0.9600
C3' H3B' 0.9600
C3' H3C' 0.9600
C4 O2 1.462(5)
C4 H4A 0.9700
C4 H4B 0.9700
C5 N1 1.460(4)
C5 C6 1.518(4)
C5 P 1.806(3)
C5 H5A 0.9800
C6 C11 1.375(4)
C6 C7 1.402(4)
C7 C8 1.378(5)
C7 H7A 0.9300
C8 C9 1.368(5)
C8 H8A 0.9300
C9 F 1.359(4)
C9 C10 1.369(5)
C10 C11 1.373(5)
C10 H10A 0.9300
C11 H11A 0.9300
C12 N2 1.305(4)
C12 N1 1.371(4)
C12 S 1.723(3)
C13 N3 1.299(4)
C13 C14 1.462(4)
C13 S 1.743(3)
C14 C19 1.376(5)
C14 C15 1.393(4)
C15 C16 1.378(5)
C15 H15A 0.9300
C16 C17 1.377(5)
C16 H16A 0.9300
C17 O4 1.366(4)
C17 C18 1.368(5)
C18 C19 1.392(5)
C18 H18A 0.9300
C19 H19A 0.9300
C20 O4 1.421(6)
C20 H20A 0.9600
C20 H20B 0.9600
C20 H20C 0.9600
N1 H1 0.8600
N2 N3 1.387(4)
O1 P 1.555(3)
O2 P 1.563(2)
O3 P 1.459(2)

loop_
_geom_hbond_atom_site_label_D
_geom_hbond_atom_site_label_H
_geom_hbond_atom_site_label_A
_geom_hbond_site_symmetry_A
_geom_hbond_distance_DH
_geom_hbond_distance_HA
_geom_hbond_distance_DA
_geom_hbond_angle_DHA
_geom_hbond_publ_flag
N1 H1 O3 2_665 0.86 2.13 2.795(5) 133 yes
C19 H19A S . 0.93 2.73 3.142(4) 108 yes

loop_
_geom_torsion_atom_site_label_1
_geom_torsion_atom_site_label_2
_geom_torsion_atom_site_label_3
_geom_torsion_atom_site_label_4
_geom_torsion
N1 C5 C6 C11 -127.1(3)
P C5 C6 C11 112.3(3)
N1 C5 C6 C7 54.6(4)
P C5 C6 C7 -66.0(3)
C11 C6 C7 C8 0.0(5)
C5 C6 C7 C8 178.4(3)
C6 C7 C8 C9 0.0(6)
C7 C8 C9 F 179.2(4)
C7 C8 C9 C10 -0.3(7)
F C9 C10 C11 -179.0(3)
C8 C9 C10 C11 0.5(6)
C9 C10 C11 C6 -0.5(5)
C7 C6 C11 C10 0.2(5)
C5 C6 C11 C10 -178.2(3)
N3 C13 C14 C19 171.1(3)
S C13 C14 C19 -8.4(4)
N3 C13 C14 C15 -6.7(5)
S C13 C14 C15 173.7(3)
C19 C14 C15 C16 1.8(5)
C13 C14 C15 C16 179.7(3)
C14 C15 C16 C17 -0.8(6)
C15 C16 C17 O4 -179.7(4)
C15 C16 C17 C18 0.3(6)
O4 C17 C18 C19 179.3(3)
C16 C17 C18 C19 -0.7(6)
C15 C14 C19 C18 -2.3(5)
C13 C14 C19 C18 179.8(3)
C17 C18 C19 C14 1.8(5)
N2 C12 N1 C5 21.0(5)
S C12 N1 C5 -161.4(2)
C6 C5 N1 C12 77.7(3)
P C5 N1 C12 -160.5(2)
N1 C12 N2 N3 177.1(3)
S C12 N2 N3 -0.7(4)
C14 C13 N3 N2 -179.0(3)
S C13 N3 N2 0.6(4)
C12 N2 N3 C13 0.1(4)
C1' C2 O1 P 126(3)
C1 C2 O1 P 91.2(8)
C3' C4 O2 P -162.0(5)
C3 C4 O2 P 148.3(14)
C18 C17 O4 C20 5.6(6)
C16 C17 O4 C20 -174.4(4)
C2 O1 P O3 -57.8(3)
C2 O1 P O2 67.8(3)
C2 O1 P C5 178.2(3)
C4 O2 P O3 -19.2(4)
C4 O2 P O1 -146.4(4)
C4 O2 P C5 105.6(4)
N1 C5 P O3 -47.2(3)
C6 C5 P O3 76.5(2)
N1 C5 P O1 79.0(2)
C6 C5 P O1 -157.3(2)
N1 C5 P O2 -172.5(2)
C6 C5 P O2 -48.8(2)
N2 C12 S C13 0.9(3)
N1 C12 S C13 -177.0(3)
N3 C13 S C12 -0.8(3)
C14 C13 S C12 178.8(3)
